data_7211307
loop_
_publ_author_name
'Schaltin, Stijn'
'Brooks, Neil R.'
'Sniekers, Jeroen'
'Depuydt, Daphne'
'Van Meervelt, Luc'
'Binnemans, Koen'
'Fransaer, Jan'

_publ_section_title
;
 Room-temperature silver-containing liquid metal salts with nitrate
 anions.
;
_journal_issue 43
_journal_name_full 'Physical chemistry chemical physics : PCCP'
_journal_page_first 18934
_journal_page_last 18943
_journal_paper_doi 10.1039/c3cp53263a
_journal_volume 15
_journal_year 2013
_chemical_formula_moiety 'C14 H24 Ag N4, N O3'
_chemical_formula_sum 'C14 H24 Ag N5 O3'
_chemical_formula_weight 418.25
_chemical_name_common
;
bis(N-butylimidazole)silver nitrate
;
_chemical_name_systematic
;
bis(N-butylimidazole)silver nitrate
;
_space_group_crystal_system monoclinic
_space_group_IT_number 14
_space_group_name_Hall '-P 2ybc'
_space_group_name_H-M_alt 'P 1 21/c 1'
_symmetry_space_group_name_Hall '-P 2ybc'
_symmetry_space_group_name_H-M 'P 1 21/c 1'
_atom_sites_solution_hydrogens geom
_atom_sites_solution_primary direct
_atom_sites_solution_secondary difmap
_audit_creation_date 2013-05-23
_audit_creation_method
;
  Olex2 1.2-beta
  (compiled Apr 23 2013 17:54:37, GUI svn.r4466)
;
_cell_angle_alpha 90.00
_cell_angle_beta 106.748(9)
_cell_angle_gamma 90.00
_cell_formula_units_Z 4
_cell_length_a 16.4340(13)
_cell_length_b 7.8736(7)
_cell_length_c 13.8845(13)
_cell_measurement_reflns_used 4123
_cell_measurement_temperature 100(2)
_cell_measurement_theta_max 29.007
_cell_measurement_theta_min 3.097
_cell_volume 1720.4(3)
_computing_cell_refinement
;
CrysAlisPro, Agilent Technologies,
Version 1.171.36.24 (release 03-12-2012 CrysAlis171 .NET)
(compiled Dec  3 2012,18:21:49)
;
_computing_data_collection
;
CrysAlisPro, Agilent Technologies,
Version 1.171.36.24 (release 03-12-2012 CrysAlis171 .NET)
(compiled Dec  3 2012,18:21:49)
;
_computing_data_reduction
;
CrysAlisPro, Agilent Technologies,
Version 1.171.36.24 (release 03-12-2012 CrysAlis171 .NET)
(compiled Dec  3 2012,18:21:49)
;
_computing_molecular_graphics
;
O. V. Dolomanov, L. J. Bourhis, R. J. Gildea, J. A. K. Howard and H. Puschmann,
OLEX2: a complete structure solution, refinement and analysis program.
J. Appl. Cryst. (2009). 42, 339-341.
;
_computing_publication_material
;
O. V. Dolomanov, L. J. Bourhis, R. J. Gildea, J. A. K. Howard and H. Puschmann,
OLEX2: a complete structure solution, refinement and analysis program.
J. Appl. Cryst. (2009). 42, 339-341.
;
_computing_structure_refinement
;
XL, G.M. Sheldrick, Acta Cryst.
(2008). A64, 112-122
;
_computing_structure_solution
;
XS, G.M. Sheldrick, Acta Cryst.
(2008). A64, 112-122
;
_diffrn_ambient_temperature 100(2)
_diffrn_detector_area_resol_mean 15.9631
_diffrn_measured_fraction_theta_full 0.9981
_diffrn_measured_fraction_theta_max 0.8467
_diffrn_measurement_details
;
  1 omega  -78.00   -5.00   1.0000    5.0000
omega____ theta____ kappa____ phi______ frames
    -      -17.1513  -57.0000   90.0000 73

  2 omega  -11.00   21.00   1.0000    5.0000
omega____ theta____ kappa____ phi______ frames
    -      -17.1513  -99.0000 -120.0000 32

  3 omega  -64.00  -35.00   1.0000    5.0000
omega____ theta____ kappa____ phi______ frames
    -      -17.1513 -178.0000 -150.0000 29

  4 omega  -44.00   43.00   1.0000    5.0000
omega____ theta____ kappa____ phi______ frames
    -      -17.1513   19.0000  -90.0000 87
;
_diffrn_measurement_device_type 'SuperNova, Single source at offset), Eos'
_diffrn_measurement_method '\w scans'
_diffrn_orient_matrix_UB_11 -0.0063258000
_diffrn_orient_matrix_UB_12 0.0781839000
_diffrn_orient_matrix_UB_13 0.0220947000
_diffrn_orient_matrix_UB_21 0.0323618000
_diffrn_orient_matrix_UB_22 0.0379382000
_diffrn_orient_matrix_UB_23 -0.0174822000
_diffrn_orient_matrix_UB_31 -0.0308325000
_diffrn_orient_matrix_UB_32 0.0236855000
_diffrn_orient_matrix_UB_33 -0.0452191000
_diffrn_radiation_monochromator mirror
_diffrn_radiation_type 'Mo K\a'
_diffrn_radiation_wavelength 0.71073
_diffrn_reflns_av_R_equivalents 0.0172
_diffrn_reflns_av_unetI/netI 0.0284
_diffrn_reflns_limit_h_max 21
_diffrn_reflns_limit_h_min -21
_diffrn_reflns_limit_k_max 7
_diffrn_reflns_limit_k_min -10
_diffrn_reflns_limit_l_max 17
_diffrn_reflns_limit_l_min -14
_diffrn_reflns_number 7334
_diffrn_reflns_theta_full 26.00
_diffrn_reflns_theta_max 29.24
_diffrn_reflns_theta_min 2.89
_diffrn_source 'SuperNova (Mo) X-ray Source'
_exptl_absorpt_coefficient_mu 1.193
_exptl_absorpt_correction_T_max 1.000
_exptl_absorpt_correction_T_min 0.866
_exptl_absorpt_correction_type multi-scan
_exptl_absorpt_process_details
;
CrysAlisPro, Agilent Technologies,
Version 1.171.36.24 (release 03-12-2012 CrysAlis171 .NET)
(compiled Dec  3 2012,18:21:49)
Empirical absorption correction using spherical harmonics,
 implemented in SCALE3 ABSPACK scaling algorithm.
;
_exptl_crystal_colour colourless
_exptl_crystal_density_diffrn 1.615
_exptl_crystal_density_method 'not measured'
_exptl_crystal_description block
_exptl_crystal_F_000 856
_exptl_crystal_size_max 0.4
_exptl_crystal_size_mid 0.3
_exptl_crystal_size_min 0.1
_refine_diff_density_max 0.542
_refine_diff_density_min -0.507
_refine_diff_density_rms 0.068
_refine_ls_extinction_method none
_refine_ls_goodness_of_fit_ref 1.049
_refine_ls_hydrogen_treatment constr
_refine_ls_matrix_type full
_refine_ls_number_parameters 210
_refine_ls_number_reflns 3931
_refine_ls_number_restraints 0
_refine_ls_restrained_S_all 1.049
_refine_ls_R_factor_all 0.0255
_refine_ls_R_factor_gt 0.0218
_refine_ls_shift/su_max 0.003
_refine_ls_shift/su_mean 0.000
_refine_ls_structure_factor_coef Fsqd
_refine_ls_weighting_details 'calc w=1/[\s^2^(Fo^2^)+(0.0170P)^2^+0.9726P] where P=(Fo^2^+2Fc^2^)/3'
_refine_ls_weighting_scheme calc
_refine_ls_wR_factor_gt 0.0489
_refine_ls_wR_factor_ref 0.0511
_reflns_number_gt 3567
_reflns_number_total 3931
_reflns_threshold_expression >2sigma(I)
_cod_data_source_file c3cp53263a.txt
_cod_data_source_block kb2008
_cod_database_code 7211307
_chemical_oxdiff_formula 'Ag C14 H20 N5 O3'
_reflns_odcompleteness_completeness 99.81
_reflns_odcompleteness_iscentric 1
_reflns_odcompleteness_theta 26.32
_olex2_refinement_description
;
1. Fixed Uiso
 At 1.2 times of:
  All C(H) groups, All C(H,H) groups
 At 1.5 times of:
  All C(H,H,H) groups
2.a Secondary CH2 refined with riding coordinates:
 C6(H6A,H6B), C7(H7A,H7B), C8(H8A,H8B), C15(H15A,H15B), C16(H16A,H16B),
 C17(H17A,H17B)
2.b Aromatic/amide H refined with riding coordinates:
 C2(H2), C4(H4), C5(H5), C11(H11), C13(H13), C14(H14)
2.c Idealised Me refined as rotating group:
 C9(H9A,H9B,H9C), C18(H18A,H18B,H18C)
;

loop_
_space_group_symop_id
_space_group_symop_operation_xyz
1 'x, y, z'
2 '-x, y+1/2, -z+1/2'
3 '-x, -y, -z'
4 'x, -y-1/2, z-1/2'

loop_
_atom_site_label
_atom_site_type_symbol
_atom_site_fract_x
_atom_site_fract_y
_atom_site_fract_z
_atom_site_U_iso_or_equiv
_atom_site_adp_type
_atom_site_occupancy
_atom_site_symmetry_multiplicity
_atom_site_calc_flag
_atom_site_refinement_flags
Ag1 Ag 0.742904(8) 0.728016(18) 0.726390(10) 0.01592(5) Uani 1 1 d .
N1 N 0.61903(9) 0.6410(2) 0.72336(11) 0.0155(3) Uani 1 1 d .
C2 C 0.58983(11) 0.6362(2) 0.80289(13) 0.0153(4) Uani 1 1 d .
H2 H 0.6213 0.6671 0.8675 0.018 Uiso 1 1 calc R
N3 N 0.50902(9) 0.58088(19) 0.77828(11) 0.0139(3) Uani 1 1 d .
C4 C 0.48431(11) 0.5481(2) 0.67654(13) 0.0156(4) Uani 1 1 d .
H4 H 0.4317 0.5079 0.6382 0.019 Uiso 1 1 calc R
C5 C 0.55245(11) 0.5863(2) 0.64359(13) 0.0162(4) Uani 1 1 d .
H5 H 0.5540 0.5771 0.5774 0.019 Uiso 1 1 calc R
C6 C 0.45695(11) 0.5638(2) 0.84788(13) 0.0174(4) Uani 1 1 d .
H6A H 0.4861 0.6180 0.9112 0.021 Uiso 1 1 calc R
H6B H 0.4508 0.4443 0.8611 0.021 Uiso 1 1 calc R
C7 C 0.36935(11) 0.6425(3) 0.80711(14) 0.0190(4) Uani 1 1 d .
H7A H 0.3396 0.5871 0.7444 0.023 Uiso 1 1 calc R
H7B H 0.3753 0.7618 0.7930 0.023 Uiso 1 1 calc R
C8 C 0.31675(12) 0.6256(3) 0.88164(14) 0.0228(4) Uani 1 1 d .
H8A H 0.2588 0.6606 0.8485 0.027 Uiso 1 1 calc R
H8B H 0.3154 0.5071 0.9001 0.027 Uiso 1 1 calc R
C9 C 0.35074(14) 0.7301(3) 0.97654(16) 0.0251(4) Uani 1 1 d .
H9A H 0.3569 0.8463 0.9588 0.038 Uiso 1 1 calc R
H9B H 0.4050 0.6863 1.0145 0.038 Uiso 1 1 calc R
H9C H 0.3118 0.7240 1.0164 0.038 Uiso 1 1 calc R
N10 N 0.87160(9) 0.8137(2) 0.77138(11) 0.0151(3) Uani 1 1 d .
C11 C 0.92814(11) 0.7846(2) 0.72205(14) 0.0156(4) Uani 1 1 d .
H11 H 0.9151 0.7397 0.6574 0.019 Uiso 1 1 calc R
N12 N 1.00702(9) 0.8285(2) 0.77728(11) 0.0146(3) Uani 1 1 d .
C13 C 1.00045(11) 0.8890(2) 0.86756(13) 0.0168(4) Uani 1 1 d .
H13 H 1.0446 0.9287 0.9211 0.020 Uiso 1 1 calc R
C14 C 0.91660(11) 0.8796(2) 0.86337(13) 0.0164(4) Uani 1 1 d .
H14 H 0.8935 0.9123 0.9143 0.020 Uiso 1 1 calc R
C15 C 1.08588(11) 0.8108(2) 0.74722(14) 0.0174(4) Uani 1 1 d .
H15A H 1.1008 0.6915 0.7479 0.021 Uiso 1 1 calc R
H15B H 1.1318 0.8689 0.7958 0.021 Uiso 1 1 calc R
C16 C 1.07669(11) 0.8831(2) 0.64351(14) 0.0178(4) Uani 1 1 d .
H16A H 1.0572 0.9997 0.6413 0.021 Uiso 1 1 calc R
H16B H 1.0339 0.8188 0.5942 0.021 Uiso 1 1 calc R
C17 C 1.16020(12) 0.8780(3) 0.61552(15) 0.0215(4) Uani 1 1 d .
H17A H 1.2052 0.9266 0.6699 0.026 Uiso 1 1 calc R
H17B H 1.1750 0.7609 0.6070 0.026 Uiso 1 1 calc R
C18 C 1.15359(13) 0.9759(3) 0.51897(16) 0.0282(5) Uani 1 1 d .
H18A H 1.1125 0.9222 0.4639 0.042 Uiso 1 1 calc R
H18B H 1.2079 0.9768 0.5061 0.042 Uiso 1 1 calc R
H18C H 1.1362 1.0905 0.5260 0.042 Uiso 1 1 calc R
N19 N 0.25765(9) 0.3903(2) 0.50398(11) 0.0152(3) Uani 1 1 d .
O20 O 0.27056(8) 0.42653(18) 0.59441(9) 0.0210(3) Uani 1 1 d .
O21 O 0.18960(8) 0.43393(18) 0.44084(10) 0.0256(3) Uani 1 1 d .
O22 O 0.31323(9) 0.31014(18) 0.47604(10) 0.0224(3) Uani 1 1 d .

loop_
_atom_site_aniso_label
_atom_site_aniso_U_11
_atom_site_aniso_U_22
_atom_site_aniso_U_33
_atom_site_aniso_U_23
_atom_site_aniso_U_13
_atom_site_aniso_U_12
Ag1 0.00974(7) 0.01748(8) 0.02012(8) 0.00194(5) 0.00361(5) -0.00071(5)
N1 0.0118(7) 0.0171(8) 0.0173(7) -0.0006(6) 0.0039(6) -0.0005(6)
C2 0.0126(8) 0.0150(9) 0.0170(8) -0.0010(7) 0.0019(7) -0.0009(7)
N3 0.0106(7) 0.0145(7) 0.0163(7) -0.0004(6) 0.0035(6) -0.0004(6)
C4 0.0125(8) 0.0153(9) 0.0172(8) -0.0012(7) 0.0013(7) -0.0001(7)
C5 0.0153(9) 0.0162(9) 0.0162(8) -0.0020(7) 0.0032(7) 0.0010(7)
C6 0.0160(9) 0.0189(9) 0.0189(9) 0.0004(7) 0.0075(7) -0.0021(8)
C7 0.0146(9) 0.0226(10) 0.0203(9) -0.0042(8) 0.0057(7) -0.0001(8)
C8 0.0167(9) 0.0274(11) 0.0267(10) -0.0071(9) 0.0097(8) -0.0037(8)
C9 0.0250(10) 0.0246(11) 0.0307(11) -0.0084(9) 0.0157(9) -0.0050(9)
N10 0.0114(7) 0.0171(8) 0.0166(7) 0.0009(6) 0.0034(6) -0.0020(6)
C11 0.0132(8) 0.0181(9) 0.0149(8) -0.0005(7) 0.0032(7) -0.0020(7)
N12 0.0107(7) 0.0161(7) 0.0167(7) -0.0002(6) 0.0034(6) -0.0015(6)
C13 0.0164(9) 0.0179(9) 0.0149(8) -0.0010(7) 0.0024(7) -0.0032(8)
C14 0.0179(9) 0.0171(9) 0.0151(8) -0.0010(7) 0.0063(7) -0.0011(8)
C15 0.0102(8) 0.0206(10) 0.0221(9) -0.0043(8) 0.0056(7) -0.0009(8)
C16 0.0137(8) 0.0194(9) 0.0219(9) -0.0025(8) 0.0077(7) -0.0022(8)
C17 0.0185(9) 0.0203(10) 0.0291(10) -0.0037(8) 0.0123(8) -0.0017(8)
C18 0.0280(11) 0.0269(11) 0.0370(12) 0.0008(9) 0.0209(10) 0.0027(9)
N19 0.0137(7) 0.0145(8) 0.0161(7) 0.0007(6) 0.0024(6) -0.0027(6)
O20 0.0207(7) 0.0285(8) 0.0134(6) -0.0024(6) 0.0045(5) -0.0006(6)
O21 0.0173(7) 0.0273(8) 0.0239(7) 0.0020(6) -0.0071(6) 0.0023(6)
O22 0.0223(7) 0.0263(7) 0.0214(7) 0.0000(6) 0.0108(6) 0.0056(6)

loop_
_atom_type_symbol
_atom_type_description
_atom_type_scat_dispersion_real
_atom_type_scat_dispersion_imag
_atom_type_scat_source
C C 0.0033 0.0016 'International Tables Vol C Tables 4.2.6.8 and 6.1.1.4'
H H 0.0000 0.0000 'International Tables Vol C Tables 4.2.6.8 and 6.1.1.4'
Ag Ag -0.8971 1.1015 'International Tables Vol C Tables 4.2.6.8 and 6.1.1.4'
N N 0.0061 0.0033 'International Tables Vol C Tables 4.2.6.8 and 6.1.1.4'
O O 0.0106 0.0060 'International Tables Vol C Tables 4.2.6.8 and 6.1.1.4'

loop_
_geom_angle_atom_site_label_1
_geom_angle_atom_site_label_2
_geom_angle_atom_site_label_3
_geom_angle
N10 Ag1 N1 164.80(6)
C2 N1 Ag1 124.36(12)
C2 N1 C5 105.40(15)
C5 N1 Ag1 130.19(12)
N1 C2 N3 111.45(15)
C2 N3 C4 107.41(15)
C2 N3 C6 125.58(15)
C4 N3 C6 127.00(15)
C5 C4 N3 105.99(15)
C4 C5 N1 109.75(16)
N3 C6 C7 112.74(15)
C6 C7 C8 111.79(16)
C9 C8 C7 113.65(16)
C11 N10 Ag1 125.33(12)
C11 N10 C14 105.97(15)
C14 N10 Ag1 127.68(12)
N10 C11 N12 111.42(16)
C11 N12 C13 107.01(15)
C11 N12 C15 126.39(15)
C13 N12 C15 126.58(15)
C14 C13 N12 106.62(15)
C13 C14 N10 108.98(16)
N12 C15 C16 112.18(15)
C15 C16 C17 112.36(15)
C18 C17 C16 111.63(16)
O20 N19 O21 120.05(15)
O20 N19 O22 119.84(15)
O21 N19 O22 120.12(15)

loop_
_geom_bond_atom_site_label_1
_geom_bond_atom_site_label_2
_geom_bond_distance
Ag1 N1 2.1369(15)
Ag1 N10 2.1346(15)
N1 C2 1.325(2)
N1 C5 1.382(2)
C2 N3 1.345(2)
N3 C4 1.377(2)
N3 C6 1.470(2)
C4 C5 1.360(3)
C6 C7 1.519(2)
C7 C8 1.533(3)
C8 C9 1.517(3)
N10 C11 1.323(2)
N10 C14 1.380(2)
C11 N12 1.347(2)
N12 C13 1.374(2)
N12 C15 1.478(2)
C13 C14 1.364(2)
C15 C16 1.515(3)
C16 C17 1.531(2)
C17 C18 1.523(3)
N19 O20 1.2448(19)
N19 O21 1.2540(19)
N19 O22 1.2597(19)

loop_
_geom_torsion_atom_site_label_1
_geom_torsion_atom_site_label_2
_geom_torsion_atom_site_label_3
_geom_torsion_atom_site_label_4
_geom_torsion
Ag1 N1 C2 N3 178.01(11)
Ag1 N1 C5 C4 -177.97(13)
Ag1 N10 C11 N12 -169.21(12)
Ag1 N10 C14 C13 168.83(13)
N1 Ag1 N10 C11 149.0(2)
N1 Ag1 N10 C14 -17.8(3)
N1 C2 N3 C4 -0.1(2)
N1 C2 N3 C6 -178.62(16)
C2 N1 C5 C4 -0.5(2)
C2 N3 C4 C5 -0.2(2)
C2 N3 C6 C7 131.64(18)
N3 C4 C5 N1 0.5(2)
N3 C6 C7 C8 -179.11(15)
C4 N3 C6 C7 -46.6(2)
C5 N1 C2 N3 0.4(2)
C6 N3 C4 C5 178.27(17)
C6 C7 C8 C9 67.6(2)
N10 Ag1 N1 C2 9.8(3)
N10 Ag1 N1 C5 -173.19(19)
N10 C11 N12 C13 0.1(2)
N10 C11 N12 C15 178.76(17)
C11 N10 C14 C13 0.0(2)
C11 N12 C13 C14 -0.1(2)
C11 N12 C15 C16 49.4(2)
N12 C13 C14 N10 0.0(2)
N12 C15 C16 C17 175.39(15)
C13 N12 C15 C16 -132.16(19)
C14 N10 C11 N12 -0.1(2)
C15 N12 C13 C14 -178.74(17)
C15 C16 C17 C18 -170.94(17)
